data_1547544
loop_
_publ_author_name
'Laur, Eva'
'Louyriac, Elisa'
'Dorcet, Vincent'
'Welle, Alexandre'
'Vantomme, Aur\'elien'
'Miserque, Olivier'
'Brusson, Jean-Michel'
'Maron, Laurent'
'Carpentier, Jean-Fran\,cois'
'Kirillov, Evgueni'

_publ_section_title
;
 Substitution Effects in Highly Syndioselective Styrene Polymerization
 Catalysts Based on Single-Component Allyl ansa-Lanthanidocenes: An
 Experimental and Theoretical Study
;
_journal_issue 17
_journal_name_full Macromolecules
_journal_page_first 6539
_journal_paper_doi 10.1021/acs.macromol.7b00853
_journal_volume 50
_journal_year 2017
_chemical_compound_source 'synthesis as described'
_chemical_formula_moiety 'C42 H63 Nd O Si2'
_chemical_formula_sum 'C42 H63 Nd O Si2'
_chemical_formula_weight 784.34
_chemical_name_systematic
;
 ?
;
_space_group_IT_number 14
_symmetry_cell_setting monoclinic
_symmetry_Int_Tables_number 14
_symmetry_space_group_name_Hall '-P 2yn'
_symmetry_space_group_name_H-M 'P 1 21/n 1'
_atom_sites_solution_hydrogens geom
_atom_sites_solution_primary direct
_atom_sites_solution_secondary difmap
_audit_conform_dict_location ftp://ftp.iucr.org/pub/cif_core.dic
_audit_conform_dict_name cif_core.dic
_audit_conform_dict_version 2.3
_audit_creation_date 2015-06-01T14:15:44-00:00
_audit_creation_method 'WinGX routine CIF_UPDATE'
_cell_angle_alpha 90
_cell_angle_beta 99.754(2)
_cell_angle_gamma 90
_cell_formula_units_Z 4
_cell_length_a 14.7082(10)
_cell_length_b 17.9660(10)
_cell_length_c 15.8421(11)
_cell_measurement_reflns_used 4004
_cell_measurement_temperature 150(2)
_cell_measurement_theta_max 21.36
_cell_measurement_theta_min 2.36
_cell_measurement_wavelength 0.71073
_cell_volume 4125.7(5)
_computing_cell_refinement 'Bruker APEX2 (Bruker, 2006)'
_computing_data_collection 'Bruker APEX2 (Bruker, 2006)'
_computing_data_reduction 'Bruker APEX2 (Bruker, 2006)'
_computing_molecular_graphics 'Ortep-3 for Windows (Farrugia, 1997)'
_computing_publication_material
;
          WinGX publication routines (Farrugia, 2012),
          CRYSCALc (T. Roisnel, local program, 2014)
;
_computing_structure_refinement 'SHELXL-97 (Sheldrick, 1997)'
_computing_structure_solution 'SIR97 (Altomare et al., 1999)'
_diffrn_ambient_temperature 150(2)
_diffrn_detector 'CCD plate'
_diffrn_measured_fraction_theta_full 0.993
_diffrn_measured_fraction_theta_max 0.993
_diffrn_measurement_device_type 'APEXII, Bruker-AXS'
_diffrn_measurement_method 'CCD rotation images, thin slices'
_diffrn_radiation_monochromator graphite
_diffrn_radiation_probe x-ray
_diffrn_radiation_type MoK\a
_diffrn_radiation_wavelength 0.71073
_diffrn_reflns_av_R_equivalents 0.1024
_diffrn_reflns_av_unetI/netI 0.1119
_diffrn_reflns_limit_h_max 19
_diffrn_reflns_limit_h_min -18
_diffrn_reflns_limit_k_max 23
_diffrn_reflns_limit_k_min -21
_diffrn_reflns_limit_l_max 20
_diffrn_reflns_limit_l_min -20
_diffrn_reflns_number 41361
_diffrn_reflns_theta_full 27.51
_diffrn_reflns_theta_max 27.51
_diffrn_reflns_theta_min 2.97
_exptl_absorpt_coefficient_mu 1.345
_exptl_absorpt_correction_T_max 0.948
_exptl_absorpt_correction_T_min 0.816
_exptl_absorpt_correction_type multi-scan
_exptl_absorpt_process_details
;
  [Sheldrick, G.M. (2002). SADABS Bruker AXS Inc., Madison, Wisconsin, USA]
;
_exptl_crystal_colour yellow
_exptl_crystal_density_diffrn 1.263
_exptl_crystal_density_method 'not measured'
_exptl_crystal_description plate
_exptl_crystal_F_000 1644
_exptl_crystal_size_max 0.21
_exptl_crystal_size_mid 0.14
_exptl_crystal_size_min 0.04
_refine_diff_density_max 0.744
_refine_diff_density_min -0.986
_refine_diff_density_rms 0.126
_refine_ls_extinction_method none
_refine_ls_goodness_of_fit_ref 0.981
_refine_ls_hydrogen_treatment constr
_refine_ls_matrix_type full
_refine_ls_number_parameters 429
_refine_ls_number_reflns 9431
_refine_ls_number_restraints 0
_refine_ls_restrained_S_all 0.981
_refine_ls_R_factor_all 0.1091
_refine_ls_R_factor_gt 0.0473
_refine_ls_shift/su_max 0.002
_refine_ls_shift/su_mean 0
_refine_ls_structure_factor_coef Fsqd
_refine_ls_weighting_details 'calc w=1/[\s^2^(Fo^2^)+(0.0336P)^2^+0.0000P] where P=(Fo^2^+2Fc^2^)/3'
_refine_ls_weighting_scheme calc
_refine_ls_wR_factor_gt 0.0793
_refine_ls_wR_factor_ref 0.0983
_reflns_number_gt 5693
_reflns_number_total 9431
_reflns_threshold_expression >2sigma(I)
_cod_data_source_file ma7b00853_si_002.cif
_cod_data_source_block 2-Nd
_cod_original_sg_symbol_H-M 'P 21/n'
_cod_database_code 1547544

loop_
_symmetry_equiv_pos_as_xyz
'x, y, z'
'-x+1/2, y+1/2, -z+1/2'
'-x, -y, -z'
'x-1/2, -y-1/2, z-1/2'

loop_
_atom_site_label
_atom_site_type_symbol
_atom_site_fract_x
_atom_site_fract_y
_atom_site_fract_z
_atom_site_U_iso_or_equiv
_atom_site_adp_type
_atom_site_occupancy
_atom_site_symmetry_multiplicity
_atom_site_calc_flag
_atom_site_refinement_flags
Nd1 Nd 0.815376(17) 0.691301(12) 0.402021(16) 0.02311(8) Uani 1 1 d .
Si1 Si 0.55530(10) 0.56722(7) 0.33985(9) 0.0315(3) Uani 1 1 d .
Si2 Si 0.78657(10) 0.63522(7) 0.64810(9) 0.0325(3) Uani 1 1 d .
C1 C 0.9654(3) 0.7344(3) 0.5108(3) 0.0326(12) Uani 1 1 d .
H1 H 0.9509 0.7641 0.5564 0.039 Uiso 1 1 calc R
C2 C 0.9767(3) 0.6565(3) 0.5126(4) 0.0384(14) Uani 1 1 d .
H2 H 0.9724 0.6247 0.5598 0.046 Uiso 1 1 calc R
C3 C 0.9953(3) 0.6343(3) 0.4334(4) 0.0397(14) Uani 1 1 d .
H3 H 1.0057 0.5847 0.4167 0.048 Uiso 1 1 calc R
C4 C 0.9960(3) 0.6978(3) 0.3822(3) 0.0334(12) Uani 1 1 d .
H4 H 1.0063 0.6983 0.3246 0.04 Uiso 1 1 calc R
C5 C 0.9789(3) 0.7609(2) 0.4301(3) 0.0261(11) Uani 1 1 d .
C6 C 0.9544(3) 0.8382(2) 0.3936(3) 0.0247(11) Uani 1 1 d .
C7 C 0.9791(3) 0.8976(2) 0.4633(3) 0.0355(13) Uani 1 1 d .
H7A H 0.9544 0.8829 0.5146 0.053 Uiso 1 1 calc R
H7B H 0.9524 0.9455 0.4424 0.053 Uiso 1 1 calc R
H7C H 1.0463 0.9024 0.4776 0.053 Uiso 1 1 calc R
C8 C 1.0122(3) 0.8574(3) 0.3246(3) 0.0341(12) Uani 1 1 d .
H8A H 1.0773 0.8616 0.351 0.051 Uiso 1 1 calc R
H8B H 0.9911 0.9048 0.2976 0.051 Uiso 1 1 calc R
H8C H 1.0052 0.818 0.2812 0.051 Uiso 1 1 calc R
C9 C 0.8500(3) 0.8327(2) 0.3588(3) 0.0222(10) Uani 1 1 d .
C11 C 0.7762(3) 0.8436(2) 0.4068(3) 0.0221(10) Uani 1 1 d .
C12 C 0.6918(3) 0.8169(2) 0.3576(3) 0.0223(10) Uani 1 1 d .
C13 C 0.6077(3) 0.8251(2) 0.3881(3) 0.0256(11) Uani 1 1 d .
H13 H 0.5519 0.8083 0.3543 0.031 Uiso 1 1 calc R
C14 C 0.6063(3) 0.8571(2) 0.4660(3) 0.0278(11) Uani 1 1 d .
H14 H 0.5493 0.8618 0.4862 0.033 Uiso 1 1 calc R
C15 C 0.6890(3) 0.8837(2) 0.5175(3) 0.0261(11) Uani 1 1 d .
C16 C 0.7711(3) 0.8757(2) 0.4886(3) 0.0244(11) Uani 1 1 d .
H16 H 0.8263 0.892 0.5238 0.029 Uiso 1 1 calc R
C17 C 0.6818(3) 0.9204(2) 0.6036(3) 0.0327(11) Uani 1 1 d .
C18 C 0.7731(4) 0.9557(3) 0.6447(4) 0.0624(18) Uani 1 1 d .
H18A H 0.8216 0.9176 0.6526 0.094 Uiso 1 1 calc R
H18B H 0.7668 0.9768 0.7005 0.094 Uiso 1 1 calc R
H18C H 0.7896 0.9952 0.6075 0.094 Uiso 1 1 calc R
C19 C 0.6112(4) 0.9835(3) 0.5899(4) 0.0569(17) Uani 1 1 d .
H19A H 0.6254 1.0168 0.5449 0.085 Uiso 1 1 calc R
H19B H 0.6136 1.0115 0.6433 0.085 Uiso 1 1 calc R
H19C H 0.5493 0.9626 0.5726 0.085 Uiso 1 1 calc R
C20 C 0.6553(5) 0.8634(3) 0.6650(3) 0.0603(18) Uani 1 1 d .
H20A H 0.595 0.8421 0.6413 0.09 Uiso 1 1 calc R
H20B H 0.6519 0.8873 0.72 0.09 Uiso 1 1 calc R
H20C H 0.7017 0.8238 0.6737 0.09 Uiso 1 1 calc R
C21 C 0.8080(3) 0.8023(2) 0.2771(3) 0.0232(10) Uani 1 1 d .
C22 C 0.7114(3) 0.7907(2) 0.2781(3) 0.0223(10) Uani 1 1 d .
C23 C 0.6532(3) 0.7636(2) 0.2053(3) 0.0267(11) Uani 1 1 d .
H23 H 0.5899 0.7549 0.2071 0.032 Uiso 1 1 calc R
C24 C 0.6872(3) 0.7499(2) 0.1318(3) 0.0304(12) Uani 1 1 d .
H24 H 0.6468 0.7323 0.0827 0.036 Uiso 1 1 calc R
C25 C 0.7817(3) 0.7613(2) 0.1275(3) 0.0268(11) Uani 1 1 d .
C26 C 0.8406(3) 0.7852(2) 0.1996(3) 0.0249(11) Uani 1 1 d .
H26 H 0.9045 0.7904 0.1975 0.03 Uiso 1 1 calc R
C27 C 0.8129(3) 0.7508(3) 0.0404(3) 0.0329(12) Uani 1 1 d .
C28 C 0.7889(4) 0.6719(3) 0.0053(3) 0.0579(17) Uani 1 1 d .
H28A H 0.8222 0.6351 0.0444 0.087 Uiso 1 1 calc R
H28B H 0.8067 0.667 -0.0513 0.087 Uiso 1 1 calc R
H28C H 0.7223 0.6636 0.0004 0.087 Uiso 1 1 calc R
C29 C 0.7621(3) 0.8078(3) -0.0229(3) 0.0461(14) Uani 1 1 d .
H29A H 0.6954 0.8 -0.0287 0.069 Uiso 1 1 calc R
H29B H 0.7811 0.8016 -0.0789 0.069 Uiso 1 1 calc R
H29C H 0.7775 0.8582 -0.0016 0.069 Uiso 1 1 calc R
C30 C 0.9174(3) 0.7626(3) 0.0457(3) 0.0428(14) Uani 1 1 d .
H30A H 0.934 0.8128 0.0671 0.064 Uiso 1 1 calc R
H30B H 0.9337 0.7567 -0.0114 0.064 Uiso 1 1 calc R
H30C H 0.9511 0.7258 0.0847 0.064 Uiso 1 1 calc R
C31 C 0.6356(3) 0.6316(2) 0.4041(3) 0.0289(12) Uani 1 1 d .
H31 H 0.6405 0.68 0.3812 0.035 Uiso 1 1 calc R
C32 C 0.6888(3) 0.6171(2) 0.4811(3) 0.0278(11) Uani 1 1 d .
H32 H 0.6915 0.5663 0.4981 0.033 Uiso 1 1 calc R
C33 C 0.7407(3) 0.6667(2) 0.5394(3) 0.0282(11) Uani 1 1 d .
H33 H 0.7518 0.7161 0.5223 0.034 Uiso 1 1 calc R
C34 C 0.5676(4) 0.5655(3) 0.2243(3) 0.0467(15) Uani 1 1 d .
H34A H 0.5729 0.6165 0.2039 0.07 Uiso 1 1 calc R
H34B H 0.5132 0.5416 0.1907 0.07 Uiso 1 1 calc R
H34C H 0.623 0.5373 0.2176 0.07 Uiso 1 1 calc R
C35 C 0.4362(3) 0.5989(3) 0.3466(4) 0.0513(16) Uani 1 1 d .
H35A H 0.4289 0.6022 0.4068 0.077 Uiso 1 1 calc R
H35B H 0.3915 0.5633 0.3168 0.077 Uiso 1 1 calc R
H35C H 0.4255 0.648 0.3198 0.077 Uiso 1 1 calc R
C36 C 0.5701(4) 0.4717(3) 0.3861(3) 0.0436(14) Uani 1 1 d .
H36A H 0.6289 0.451 0.3759 0.065 Uiso 1 1 calc R
H36B H 0.5193 0.44 0.3588 0.065 Uiso 1 1 calc R
H36C H 0.5699 0.4741 0.4478 0.065 Uiso 1 1 calc R
C37 C 0.8295(4) 0.5373(3) 0.6435(4) 0.0466(15) Uani 1 1 d .
H37A H 0.7769 0.5036 0.6281 0.07 Uiso 1 1 calc R
H37B H 0.8642 0.5233 0.6996 0.07 Uiso 1 1 calc R
H37C H 0.8698 0.5339 0.6003 0.07 Uiso 1 1 calc R
C38 C 0.6934(4) 0.6359(3) 0.7148(3) 0.0473(15) Uani 1 1 d .
H38A H 0.6668 0.6859 0.7145 0.071 Uiso 1 1 calc R
H38B H 0.7193 0.6217 0.7737 0.071 Uiso 1 1 calc R
H38C H 0.6452 0.6003 0.6912 0.071 Uiso 1 1 calc R
C39 C 0.8805(4) 0.6957(3) 0.7062(3) 0.0525(15) Uani 1 1 d .
H39A H 0.9379 0.6863 0.6842 0.079 Uiso 1 1 calc R
H39B H 0.8898 0.6843 0.7676 0.079 Uiso 1 1 calc R
H39C H 0.8631 0.7481 0.6973 0.079 Uiso 1 1 calc R
O41 O 0.8139(2) 0.58310(16) 0.3059(2) 0.0367(9) Uani 1 1 d .
C42 C 0.8267(4) 0.5079(3) 0.3401(4) 0.0490(16) Uani 1 1 d .
H42A H 0.7666 0.4824 0.3373 0.059 Uiso 1 1 calc R
H42B H 0.8586 0.5087 0.4003 0.059 Uiso 1 1 calc R
C43 C 0.8845(4) 0.4697(3) 0.2843(4) 0.0546(17) Uani 1 1 d .
H43A H 0.8739 0.4152 0.2831 0.066 Uiso 1 1 calc R
H43B H 0.9509 0.4796 0.3039 0.066 Uiso 1 1 calc R
C44 C 0.8516(5) 0.5039(3) 0.1980(4) 0.0655(19) Uani 1 1 d .
H44A H 0.8995 0.5007 0.1611 0.079 Uiso 1 1 calc R
H44B H 0.7946 0.4793 0.1687 0.079 Uiso 1 1 calc R
C45 C 0.8335(4) 0.5827(3) 0.2192(3) 0.0491(16) Uani 1 1 d .
H45A H 0.8881 0.614 0.2154 0.059 Uiso 1 1 calc R
H45B H 0.7802 0.6025 0.1788 0.059 Uiso 1 1 calc R

loop_
_atom_site_aniso_label
_atom_site_aniso_U_11
_atom_site_aniso_U_22
_atom_site_aniso_U_33
_atom_site_aniso_U_23
_atom_site_aniso_U_13
_atom_site_aniso_U_12
Nd1 0.02072(13) 0.02290(12) 0.02426(14) 0.00096(13) -0.00037(9) 0.00018(13)
Si1 0.0330(8) 0.0308(7) 0.0283(8) -0.0008(6) -0.0016(6) -0.0065(6)
Si2 0.0277(8) 0.0440(8) 0.0248(8) 0.0030(6) 0.0014(6) -0.0056(7)
C1 0.023(3) 0.048(3) 0.025(3) 0.003(2) -0.005(2) -0.006(2)
C2 0.025(3) 0.038(3) 0.048(4) 0.017(3) -0.006(3) -0.001(2)
C3 0.025(3) 0.033(3) 0.059(4) 0.003(3) 0.000(3) 0.006(2)
C4 0.022(3) 0.036(3) 0.042(3) -0.001(3) 0.006(2) 0.003(2)
C5 0.019(3) 0.032(3) 0.024(3) 0.006(2) -0.004(2) -0.003(2)
C6 0.026(3) 0.026(2) 0.021(3) -0.003(2) 0.002(2) -0.008(2)
C7 0.027(3) 0.038(3) 0.040(3) -0.008(2) 0.002(2) -0.011(2)
C8 0.026(3) 0.042(3) 0.034(3) 0.001(2) 0.005(2) -0.004(2)
C9 0.020(2) 0.027(2) 0.020(3) 0.0025(19) 0.001(2) -0.0023(19)
C11 0.019(2) 0.022(2) 0.023(3) 0.004(2) -0.001(2) -0.0001(19)
C12 0.021(2) 0.019(2) 0.025(3) 0.001(2) -0.0015(19) 0.002(2)
C13 0.022(3) 0.023(2) 0.030(3) -0.004(2) -0.001(2) 0.0010(19)
C14 0.028(3) 0.027(2) 0.029(3) 0.002(2) 0.007(2) 0.006(2)
C15 0.029(3) 0.020(2) 0.028(3) -0.001(2) 0.001(2) 0.005(2)
C16 0.022(3) 0.027(2) 0.022(3) 0.000(2) -0.005(2) 0.005(2)
C17 0.032(3) 0.035(2) 0.030(3) -0.005(2) 0.001(2) 0.005(3)
C18 0.054(4) 0.079(4) 0.052(4) -0.041(3) 0.004(3) -0.001(3)
C19 0.065(4) 0.063(4) 0.039(4) -0.011(3) -0.002(3) 0.027(3)
C20 0.099(5) 0.054(4) 0.030(4) -0.004(3) 0.017(4) -0.009(4)
C21 0.021(2) 0.022(2) 0.025(3) 0.005(2) -0.0015(19) 0.007(2)
C22 0.025(3) 0.018(2) 0.022(3) 0.0012(18) -0.001(2) 0.0020(19)
C23 0.023(3) 0.025(2) 0.030(3) -0.001(2) 0.000(2) 0.000(2)
C24 0.030(3) 0.033(3) 0.024(3) -0.008(2) -0.006(2) 0.000(2)
C25 0.031(3) 0.025(2) 0.024(3) -0.002(2) 0.001(2) 0.005(2)
C26 0.022(3) 0.027(2) 0.025(3) 0.003(2) 0.003(2) 0.004(2)
C27 0.037(3) 0.042(3) 0.019(3) -0.004(2) 0.002(2) 0.004(2)
C28 0.085(5) 0.059(4) 0.033(3) -0.022(3) 0.018(3) -0.013(3)
C29 0.038(3) 0.071(4) 0.026(3) 0.005(3) -0.001(2) -0.001(3)
C30 0.045(4) 0.059(3) 0.024(3) -0.009(3) 0.006(3) 0.013(3)
C31 0.030(3) 0.025(2) 0.030(3) 0.003(2) 0.000(2) -0.004(2)
C32 0.024(3) 0.026(2) 0.033(3) 0.002(2) 0.003(2) -0.010(2)
C33 0.027(3) 0.027(2) 0.029(3) 0.003(2) 0.000(2) -0.007(2)
C34 0.060(4) 0.046(3) 0.032(3) -0.003(3) 0.005(3) -0.018(3)
C35 0.039(3) 0.063(4) 0.049(4) -0.006(3) -0.003(3) -0.004(3)
C36 0.044(3) 0.043(3) 0.040(4) 0.000(3) 0.000(3) -0.013(3)
C37 0.042(3) 0.052(3) 0.048(4) 0.016(3) 0.012(3) 0.004(3)
C38 0.048(4) 0.061(4) 0.035(3) 0.007(3) 0.015(3) 0.002(3)
C39 0.045(3) 0.077(4) 0.032(3) 0.004(3) -0.004(3) -0.019(3)
O41 0.044(2) 0.0279(17) 0.039(2) -0.0040(16) 0.0080(18) 0.0068(16)
C42 0.049(4) 0.031(3) 0.068(5) 0.004(3) 0.009(3) -0.006(3)
C43 0.065(4) 0.033(3) 0.064(5) -0.012(3) 0.004(4) 0.011(3)
C44 0.087(5) 0.048(4) 0.059(5) -0.021(3) 0.004(4) 0.009(4)
C45 0.080(5) 0.033(3) 0.039(4) -0.007(3) 0.023(3) 0.003(3)

loop_
_atom_type_symbol
_atom_type_description
_atom_type_scat_dispersion_real
_atom_type_scat_dispersion_imag
_atom_type_scat_source
C C 0.0033 0.0016 'International Tables Vol C Tables 4.2.6.8 and 6.1.1.4'
H H 0 0 'International Tables Vol C Tables 4.2.6.8 and 6.1.1.4'
Si Si 0.0817 0.0704 'International Tables Vol C Tables 4.2.6.8 and 6.1.1.4'
Nd Nd -0.1943 3.0179 'International Tables Vol C Tables 4.2.6.8 and 6.1.1.4'
O O 0.0106 0.006 'International Tables Vol C Tables 4.2.6.8 and 6.1.1.4'

loop_
_geom_angle_atom_site_label_1
_geom_angle_atom_site_label_2
_geom_angle_atom_site_label_3
_geom_angle
O41 Nd1 C33 114.60(12)
O41 Nd1 C1 123.09(14)
C33 Nd1 C1 85.98(15)
O41 Nd1 C5 112.56(13)
C33 Nd1 C5 115.41(14)
C1 Nd1 C5 30.55(13)
O41 Nd1 C9 124.52(12)
C33 Nd1 C9 119.33(14)
C1 Nd1 C9 73.78(13)
C5 Nd1 C9 53.19(13)
O41 Nd1 C4 82.52(13)
C33 Nd1 C4 130.66(14)
C1 Nd1 C4 49.36(16)
C5 Nd1 C4 30.18(13)
C9 Nd1 C4 72.64(13)
O41 Nd1 C32 87.90(12)
C33 Nd1 C32 30.23(13)
C1 Nd1 C32 113.20(14)
C5 Nd1 C32 143.74(14)
C9 Nd1 C32 137.79(13)
C4 Nd1 C32 144.88(14)
O41 Nd1 C2 97.42(14)
C33 Nd1 C2 82.64(16)
C1 Nd1 C2 29.94(13)
C5 Nd1 C2 49.66(14)
C9 Nd1 C2 101.23(13)
C4 Nd1 C2 48.45(16)
C32 Nd1 C2 100.08(15)
O41 Nd1 C21 97.46(12)
C33 Nd1 C21 137.03(13)
C1 Nd1 C21 100.27(13)
C5 Nd1 C21 73.19(13)
C9 Nd1 C21 30.36(12)
C4 Nd1 C21 79.05(13)
C32 Nd1 C21 135.86(13)
C2 Nd1 C21 122.30(14)
O41 Nd1 C11 143.75(12)
C33 Nd1 C11 91.43(13)
C1 Nd1 C11 81.41(13)
C5 Nd1 C11 73.89(13)
C9 Nd1 C11 30.30(13)
C4 Nd1 C11 99.79(13)
C32 Nd1 C11 107.59(13)
C2 Nd1 C11 111.20(14)
C21 Nd1 C11 48.65(13)
O41 Nd1 C3 74.37(13)
C33 Nd1 C3 107.78(15)
C1 Nd1 C3 48.72(16)
C5 Nd1 C3 49.25(14)
C9 Nd1 C3 100.11(14)
C4 Nd1 C3 29.29(13)
C32 Nd1 C3 115.64(14)
C2 Nd1 C3 28.83(15)
C21 Nd1 C3 107.94(14)
C11 Nd1 C3 123.02(14)
O41 Nd1 C31 78.46(12)
C33 Nd1 C31 53.99(13)
C1 Nd1 C31 139.91(15)
C5 Nd1 C31 168.22(14)
C9 Nd1 C31 124.77(13)
C4 Nd1 C31 159.62(13)
C32 Nd1 C31 27.92(12)
C2 Nd1 C31 127.03(14)
C21 Nd1 C31 110.52(13)
C11 Nd1 C31 99.87(13)
C3 Nd1 C31 135.10(13)
C31 Si1 C35 107.4(2)
C31 Si1 C36 109.9(2)
C35 Si1 C36 107.9(3)
C31 Si1 C34 113.2(2)
C35 Si1 C34 108.0(3)
C36 Si1 C34 110.2(2)
C33 Si2 C38 110.0(2)
C33 Si2 C39 114.0(2)
C38 Si2 C39 105.6(3)
C33 Si2 C37 109.0(2)
C38 Si2 C37 108.2(2)
C39 Si2 C37 109.8(2)
C2 C1 C5 108.7(5)
C2 C1 Nd1 78.9(3)
C5 C1 Nd1 75.0(3)
C2 C1 H1 125.7
C5 C1 H1 125.7
Nd1 C1 H1 112.7
C3 C2 C1 107.9(5)
C3 C2 Nd1 76.8(3)
C1 C2 Nd1 71.1(3)
C3 C2 H2 126.1
C1 C2 H2 126.1
Nd1 C2 H2 118
C2 C3 C4 108.2(4)
C2 C3 Nd1 74.4(3)
C4 C3 Nd1 72.5(3)
C2 C3 H3 125.9
C4 C3 H3 125.9
Nd1 C3 H3 119.1
C3 C4 C5 109.0(5)
C3 C4 Nd1 78.2(3)
C5 C4 Nd1 73.0(3)
C3 C4 H4 125.5
C5 C4 H4 125.5
Nd1 C4 H4 115.3
C4 C5 C1 106.3(4)
C4 C5 C6 125.6(4)
C1 C5 C6 126.2(4)
C4 C5 Nd1 76.8(3)
C1 C5 Nd1 74.4(3)
C6 C5 Nd1 102.4(3)
C5 C6 C8 110.5(4)
C5 C6 C7 110.4(4)
C8 C6 C7 105.3(4)
C5 C6 C9 103.6(3)
C8 C6 C9 113.5(4)
C7 C6 C9 113.7(4)
C6 C7 H7A 109.5
C6 C7 H7B 109.5
H7A C7 H7B 109.5
C6 C7 H7C 109.5
H7A C7 H7C 109.5
H7B C7 H7C 109.5
C6 C8 H8A 109.5
C6 C8 H8B 109.5
H8A C8 H8B 109.5
C6 C8 H8C 109.5
H8A C8 H8C 109.5
H8B C8 H8C 109.5
C11 C9 C21 106.2(4)
C11 C9 C6 126.5(4)
C21 C9 C6 126.4(4)
C11 C9 Nd1 78.7(2)
C21 C9 Nd1 78.6(2)
C6 C9 Nd1 100.9(2)
C16 C11 C12 117.0(4)
C16 C11 C9 133.8(4)
C12 C11 C9 109.1(4)
C16 C11 Nd1 117.4(3)
C12 C11 Nd1 79.7(2)
C9 C11 Nd1 71.0(2)
C13 C12 C22 131.3(4)
C13 C12 C11 120.6(4)
C22 C12 C11 107.8(4)
C13 C12 Nd1 123.2(3)
C22 C12 Nd1 75.2(2)
C11 C12 Nd1 71.3(2)
C14 C13 C12 120.2(4)
C14 C13 H13 119.9
C12 C13 H13 119.9
C13 C14 C15 121.1(5)
C13 C14 H14 119.5
C15 C14 H14 119.5
C16 C15 C14 119.2(4)
C16 C15 C17 122.6(4)
C14 C15 C17 118.2(4)
C15 C16 C11 121.9(4)
C15 C16 H16 119
C11 C16 H16 119
C20 C17 C18 108.1(5)
C20 C17 C19 110.6(5)
C18 C17 C19 106.3(4)
C20 C17 C15 110.2(4)
C18 C17 C15 111.7(4)
C19 C17 C15 109.8(4)
C17 C18 H18A 109.5
C17 C18 H18B 109.5
H18A C18 H18B 109.5
C17 C18 H18C 109.5
H18A C18 H18C 109.5
H18B C18 H18C 109.5
C17 C19 H19A 109.5
C17 C19 H19B 109.5
H19A C19 H19B 109.5
C17 C19 H19C 109.5
H19A C19 H19C 109.5
H19B C19 H19C 109.5
C17 C20 H20A 109.5
C17 C20 H20B 109.5
H20A C20 H20B 109.5
C17 C20 H20C 109.5
H20A C20 H20C 109.5
H20B C20 H20C 109.5
C26 C21 C22 117.1(4)
C26 C21 C9 134.3(4)
C22 C21 C9 108.6(4)
C26 C21 Nd1 118.5(3)
C22 C21 Nd1 79.0(2)
C9 C21 Nd1 71.1(2)
C23 C22 C12 131.1(4)
C23 C22 C21 120.5(4)
C12 C22 C21 108.1(4)
C23 C22 Nd1 121.5(3)
C12 C22 Nd1 76.5(2)
C21 C22 Nd1 71.8(2)
C24 C23 C22 120.2(4)
C24 C23 H23 119.9
C22 C23 H23 119.9
C23 C24 C25 121.3(4)
C23 C24 H24 119.4
C25 C24 H24 119.4
C26 C25 C24 119.2(5)
C26 C25 C27 122.7(4)
C24 C25 C27 118.1(4)
C25 C26 C21 121.7(4)
C25 C26 H26 119.2
C21 C26 H26 119.2
C29 C27 C25 108.6(4)
C29 C27 C30 108.3(4)
C25 C27 C30 112.5(4)
C29 C27 C28 108.7(4)
C25 C27 C28 110.6(4)
C30 C27 C28 108.2(4)
C27 C28 H28A 109.5
C27 C28 H28B 109.5
H28A C28 H28B 109.5
C27 C28 H28C 109.5
H28A C28 H28C 109.5
H28B C28 H28C 109.5
C27 C29 H29A 109.5
C27 C29 H29B 109.5
H29A C29 H29B 109.5
C27 C29 H29C 109.5
H29A C29 H29C 109.5
H29B C29 H29C 109.5
C27 C30 H30A 109.5
C27 C30 H30B 109.5
H30A C30 H30B 109.5
C27 C30 H30C 109.5
H30A C30 H30C 109.5
H30B C30 H30C 109.5
C32 C31 Si1 126.7(3)
C32 C31 Nd1 71.9(3)
Si1 C31 Nd1 137.8(2)
C32 C31 H31 116.7
Si1 C31 H31 116.7
Nd1 C31 H31 61.4
C31 C32 C33 129.2(4)
C31 C32 Nd1 80.2(3)
C33 C32 Nd1 70.1(3)
C31 C32 H32 115.4
C33 C32 H32 115.4
Nd1 C32 H32 126.5
C32 C33 Si2 119.5(3)
C32 C33 Nd1 79.6(3)
Si2 C33 Nd1 133.7(2)
C32 C33 H33 120.2
Si2 C33 H33 120.2
Nd1 C33 H33 59.5
Si1 C34 H34A 109.5
Si1 C34 H34B 109.5
H34A C34 H34B 109.5
Si1 C34 H34C 109.5
H34A C34 H34C 109.5
H34B C34 H34C 109.5
Si1 C35 H35A 109.5
Si1 C35 H35B 109.5
H35A C35 H35B 109.5
Si1 C35 H35C 109.5
H35A C35 H35C 109.5
H35B C35 H35C 109.5
Si1 C36 H36A 109.5
Si1 C36 H36B 109.5
H36A C36 H36B 109.5
Si1 C36 H36C 109.5
H36A C36 H36C 109.5
H36B C36 H36C 109.5
Si2 C37 H37A 109.5
Si2 C37 H37B 109.5
H37A C37 H37B 109.5
Si2 C37 H37C 109.5
H37A C37 H37C 109.5
H37B C37 H37C 109.5
Si2 C38 H38A 109.5
Si2 C38 H38B 109.5
H38A C38 H38B 109.5
Si2 C38 H38C 109.5
H38A C38 H38C 109.5
H38B C38 H38C 109.5
Si2 C39 H39A 109.5
Si2 C39 H39B 109.5
H39A C39 H39B 109.5
Si2 C39 H39C 109.5
H39A C39 H39C 109.5
H39B C39 H39C 109.5
C45 O41 C42 108.3(4)
C45 O41 Nd1 127.3(3)
C42 O41 Nd1 121.0(3)
O41 C42 C43 104.9(4)
O41 C42 H42A 110.8
C43 C42 H42A 110.8
O41 C42 H42B 110.8
C43 C42 H42B 110.8
H42A C42 H42B 108.8
C42 C43 C44 102.8(5)
C42 C43 H43A 111.2
C44 C43 H43A 111.2
C42 C43 H43B 111.2
C44 C43 H43B 111.2
H43A C43 H43B 109.1
C45 C44 C43 103.1(5)
C45 C44 H44A 111.1
C43 C44 H44A 111.1
C45 C44 H44B 111.1
C43 C44 H44B 111.1
H44A C44 H44B 109.1
O41 C45 C44 106.8(4)
O41 C45 H45A 110.4
C44 C45 H45A 110.4
O41 C45 H45B 110.4
C44 C45 H45B 110.4
H45A C45 H45B 108.6

loop_
_geom_bond_atom_site_label_1
_geom_bond_atom_site_label_2
_geom_bond_distance
Nd1 O41 2.467(3)
Nd1 C33 2.636(5)
Nd1 C1 2.673(4)
Nd1 C5 2.681(4)
Nd1 C9 2.702(4)
Nd1 C4 2.730(5)
Nd1 C32 2.757(4)
Nd1 C2 2.772(5)
Nd1 C21 2.800(4)
Nd1 C11 2.801(4)
Nd1 C3 2.802(5)
Nd1 C31 2.859(5)
Si1 C31 1.833(4)
Si1 C35 1.862(5)
Si1 C36 1.863(5)
Si1 C34 1.870(5)
Si2 C33 1.829(5)
Si2 C38 1.866(5)
Si2 C39 1.873(5)
Si2 C37 1.875(5)
C1 C2 1.410(6)
C1 C5 1.411(6)
C1 H1 0.95
C2 C3 1.388(7)
C2 H2 0.95
C3 C4 1.400(6)
C3 H3 0.95
C4 C5 1.409(6)
C4 H4 0.95
C5 C6 1.523(6)
C6 C8 1.533(6)
C6 C7 1.535(6)
C6 C9 1.544(6)
C7 H7A 0.98
C7 H7B 0.98
C7 H7C 0.98
C8 H8A 0.98
C8 H8B 0.98
C8 H8C 0.98
C9 C11 1.441(6)
C9 C21 1.443(6)
C11 C16 1.431(6)
C11 C12 1.432(6)
C12 C13 1.409(6)
C12 C22 1.420(6)
C13 C14 1.365(6)
C13 H13 0.95
C14 C15 1.427(6)
C14 H14 0.95
C15 C16 1.370(6)
C15 C17 1.535(6)
C16 H16 0.95
C17 C20 1.508(7)
C17 C18 1.527(7)
C17 C19 1.528(6)
C18 H18A 0.98
C18 H18B 0.98
C18 H18C 0.98
C19 H19A 0.98
C19 H19B 0.98
C19 H19C 0.98
C20 H20A 0.98
C20 H20B 0.98
C20 H20C 0.98
C21 C26 1.425(6)
C21 C22 1.439(6)
C22 C23 1.401(6)
C23 C24 1.364(6)
C23 H23 0.95
C24 C25 1.418(6)
C24 H24 0.95
C25 C26 1.381(6)
C25 C27 1.537(6)
C26 H26 0.95
C27 C29 1.536(6)
C27 C30 1.540(7)
C27 C28 1.541(6)
C28 H28A 0.98
C28 H28B 0.98
C28 H28C 0.98
C29 H29A 0.98
C29 H29B 0.98
C29 H29C 0.98
C30 H30A 0.98
C30 H30B 0.98
C30 H30C 0.98
C31 C32 1.358(6)
C31 H31 0.95
C32 C33 1.411(6)
C32 H32 0.95
C33 H33 0.95
C34 H34A 0.98
C34 H34B 0.98
C34 H34C 0.98
C35 H35A 0.98
C35 H35B 0.98
C35 H35C 0.98
C36 H36A 0.98
C36 H36B 0.98
C36 H36C 0.98
C37 H37A 0.98
C37 H37B 0.98
C37 H37C 0.98
C38 H38A 0.98
C38 H38B 0.98
C38 H38C 0.98
C39 H39A 0.98
C39 H39B 0.98
C39 H39C 0.98
O41 C45 1.451(6)
O41 C42 1.456(5)
C42 C43 1.493(7)
C42 H42A 0.99
C42 H42B 0.99
C43 C44 1.502(8)
C43 H43A 0.99
C43 H43B 0.99
C44 C45 1.490(7)
C44 H44A 0.99
C44 H44B 0.99
C45 H45A 0.99
C45 H45B 0.99

loop_
_geom_torsion_atom_site_label_1
_geom_torsion_atom_site_label_2
_geom_torsion_atom_site_label_3
_geom_torsion_atom_site_label_4
_geom_torsion
O41 Nd1 C1 C2 -34.7(4)
C33 Nd1 C1 C2 82.2(3)
C5 Nd1 C1 C2 -113.0(5)
C9 Nd1 C1 C2 -155.7(4)
C4 Nd1 C1 C2 -74.9(4)
C32 Nd1 C1 C2 68.7(4)
C21 Nd1 C1 C2 -140.7(3)
C11 Nd1 C1 C2 174.3(4)
C3 Nd1 C1 C2 -35.8(3)
C31 Nd1 C1 C2 79.1(4)
O41 Nd1 C1 C5 78.3(3)
C33 Nd1 C1 C5 -164.8(3)
C9 Nd1 C1 C5 -42.7(3)
C4 Nd1 C1 C5 38.1(3)
C32 Nd1 C1 C5 -178.3(3)
C2 Nd1 C1 C5 113.0(5)
C21 Nd1 C1 C5 -27.7(3)
C11 Nd1 C1 C5 -72.8(3)
C3 Nd1 C1 C5 77.2(3)
C31 Nd1 C1 C5 -167.9(2)
C5 C1 C2 C3 -1.2(6)
Nd1 C1 C2 C3 68.7(4)
C5 C1 C2 Nd1 -69.9(3)
O41 Nd1 C2 C3 36.9(3)
C33 Nd1 C2 C3 150.8(3)
C1 Nd1 C2 C3 -114.4(5)
C5 Nd1 C2 C3 -76.5(3)
C9 Nd1 C2 C3 -90.6(3)
C4 Nd1 C2 C3 -36.2(3)
C32 Nd1 C2 C3 126.0(3)
C21 Nd1 C2 C3 -66.9(3)
C11 Nd1 C2 C3 -120.5(3)
C31 Nd1 C2 C3 118.0(3)
O41 Nd1 C2 C1 151.3(3)
C33 Nd1 C2 C1 -94.7(3)
C5 Nd1 C2 C1 37.9(3)
C9 Nd1 C2 C1 23.8(4)
C4 Nd1 C2 C1 78.2(3)
C32 Nd1 C2 C1 -119.5(3)
C21 Nd1 C2 C1 47.5(4)
C11 Nd1 C2 C1 -6.1(4)
C3 Nd1 C2 C1 114.4(5)
C31 Nd1 C2 C1 -127.6(3)
C1 C2 C3 C4 0.3(6)
Nd1 C2 C3 C4 65.1(3)
C1 C2 C3 Nd1 -64.9(3)
O41 Nd1 C3 C2 -141.8(3)
C33 Nd1 C3 C2 -30.5(3)
C1 Nd1 C3 C2 37.2(3)
C5 Nd1 C3 C2 78.1(3)
C9 Nd1 C3 C2 94.9(3)
C4 Nd1 C3 C2 115.3(4)
C32 Nd1 C3 C2 -62.0(3)
C21 Nd1 C3 C2 125.2(3)
C11 Nd1 C3 C2 73.4(3)
C31 Nd1 C3 C2 -86.9(3)
O41 Nd1 C3 C4 102.9(3)
C33 Nd1 C3 C4 -145.8(3)
C1 Nd1 C3 C4 -78.1(3)
C5 Nd1 C3 C4 -37.2(3)
C9 Nd1 C3 C4 -20.4(3)
C32 Nd1 C3 C4 -177.3(3)
C2 Nd1 C3 C4 -115.3(4)
C21 Nd1 C3 C4 9.9(3)
C11 Nd1 C3 C4 -41.9(4)
C31 Nd1 C3 C4 157.8(3)
C2 C3 C4 C5 0.8(5)
Nd1 C3 C4 C5 67.2(3)
C2 C3 C4 Nd1 -66.4(4)
O41 Nd1 C4 C3 -71.3(3)
C33 Nd1 C4 C3 44.9(4)
C1 Nd1 C4 C3 75.7(3)
C5 Nd1 C4 C3 114.3(4)
C9 Nd1 C4 C3 159.0(3)
C32 Nd1 C4 C3 4.2(4)
C2 Nd1 C4 C3 35.6(3)
C21 Nd1 C4 C3 -170.4(3)
C11 Nd1 C4 C3 145.4(3)
C31 Nd1 C4 C3 -50.1(6)
O41 Nd1 C4 C5 174.5(3)
C33 Nd1 C4 C5 -69.4(3)
C1 Nd1 C4 C5 -38.6(3)
C9 Nd1 C4 C5 44.7(3)
C32 Nd1 C4 C5 -110.1(3)
C2 Nd1 C4 C5 -78.7(3)
C21 Nd1 C4 C5 75.3(3)
C11 Nd1 C4 C5 31.1(3)
C3 Nd1 C4 C5 -114.3(4)
C31 Nd1 C4 C5 -164.4(4)
C3 C4 C5 C1 -1.5(5)
Nd1 C4 C5 C1 69.2(3)
C3 C4 C5 C6 -166.6(4)
Nd1 C4 C5 C6 -95.9(4)
C3 C4 C5 Nd1 -70.7(3)
C2 C1 C5 C4 1.7(5)
Nd1 C1 C5 C4 -70.8(3)
C2 C1 C5 C6 166.6(4)
Nd1 C1 C5 C6 94.1(4)
C2 C1 C5 Nd1 72.5(3)
O41 Nd1 C5 C4 -6.0(3)
C33 Nd1 C5 C4 128.2(3)
C1 Nd1 C5 C4 111.4(4)
C9 Nd1 C5 C4 -123.1(3)
C32 Nd1 C5 C4 114.0(3)
C2 Nd1 C5 C4 74.3(3)
C21 Nd1 C5 C4 -97.2(3)
C11 Nd1 C5 C4 -148.0(3)
C3 Nd1 C5 C4 36.1(3)
C31 Nd1 C5 C4 152.7(6)
O41 Nd1 C5 C1 -117.3(3)
C33 Nd1 C5 C1 16.8(3)
C9 Nd1 C5 C1 125.6(3)
C4 Nd1 C5 C1 -111.4(4)
C32 Nd1 C5 C1 2.6(4)
C2 Nd1 C5 C1 -37.1(3)
C21 Nd1 C5 C1 151.4(3)
C11 Nd1 C5 C1 100.6(3)
C3 Nd1 C5 C1 -75.3(3)
C31 Nd1 C5 C1 41.3(7)
O41 Nd1 C5 C6 118.1(3)
C33 Nd1 C5 C6 -107.7(3)
C1 Nd1 C5 C6 -124.5(4)
C9 Nd1 C5 C6 1.0(2)
C4 Nd1 C5 C6 124.1(4)
C32 Nd1 C5 C6 -121.9(3)
C2 Nd1 C5 C6 -161.6(4)
C21 Nd1 C5 C6 26.9(3)
C11 Nd1 C5 C6 -24.0(3)
C3 Nd1 C5 C6 160.1(4)
C31 Nd1 C5 C6 -83.3(7)
C4 C5 C6 C8 -40.8(6)
C1 C5 C6 C8 157.1(4)
Nd1 C5 C6 C8 -123.3(3)
C4 C5 C6 C7 -156.9(4)
C1 C5 C6 C7 41.0(6)
Nd1 C5 C6 C7 120.6(3)
C4 C5 C6 C9 81.0(5)
C1 C5 C6 C9 -81.1(5)
Nd1 C5 C6 C9 -1.5(4)
C5 C6 C9 C11 85.3(5)
C8 C6 C9 C11 -154.9(4)
C7 C6 C9 C11 -34.5(6)
C5 C6 C9 C21 -82.3(5)
C8 C6 C9 C21 37.5(6)
C7 C6 C9 C21 157.9(4)
C5 C6 C9 Nd1 1.5(4)
C8 C6 C9 Nd1 121.3(3)
C7 C6 C9 Nd1 -118.4(3)
O41 Nd1 C9 C11 139.7(2)
C33 Nd1 C9 C11 -25.2(3)
C1 Nd1 C9 C11 -100.9(3)
C5 Nd1 C9 C11 -126.4(3)
C4 Nd1 C9 C11 -152.6(3)
C32 Nd1 C9 C11 5.9(3)
C2 Nd1 C9 C11 -113.0(3)
C21 Nd1 C9 C11 109.3(4)
C3 Nd1 C9 C11 -142.4(3)
C31 Nd1 C9 C11 39.3(3)
O41 Nd1 C9 C21 30.4(3)
C33 Nd1 C9 C21 -134.5(2)
C1 Nd1 C9 C21 149.8(3)
C5 Nd1 C9 C21 124.3(3)
C4 Nd1 C9 C21 98.1(3)
C32 Nd1 C9 C21 -103.4(3)
C2 Nd1 C9 C21 137.7(3)
C11 Nd1 C9 C21 -109.3(4)
C3 Nd1 C9 C21 108.3(3)
C31 Nd1 C9 C21 -70.1(3)
O41 Nd1 C9 C6 -94.8(3)
C33 Nd1 C9 C6 100.2(3)
C1 Nd1 C9 C6 24.5(3)
C5 Nd1 C9 C6 -1.0(2)
C4 Nd1 C9 C6 -27.2(3)
C32 Nd1 C9 C6 131.4(3)
C2 Nd1 C9 C6 12.4(3)
C21 Nd1 C9 C6 -125.3(4)
C11 Nd1 C9 C6 125.4(4)
C3 Nd1 C9 C6 -16.9(3)
C31 Nd1 C9 C6 164.7(2)
C21 C9 C11 C16 -175.4(5)
C6 C9 C11 C16 15.0(8)
Nd1 C9 C11 C16 110.2(5)
C21 C9 C11 C12 3.0(5)
C6 C9 C11 C12 -166.6(4)
Nd1 C9 C11 C12 -71.4(3)
C21 C9 C11 Nd1 74.4(3)
C6 C9 C11 Nd1 -95.2(4)
O41 Nd1 C11 C16 165.5(3)
C33 Nd1 C11 C16 27.9(3)
C1 Nd1 C11 C16 -57.8(3)
C5 Nd1 C11 C16 -88.2(3)
C9 Nd1 C11 C16 -130.3(5)
C4 Nd1 C11 C16 -103.8(3)
C32 Nd1 C11 C16 53.9(4)
C2 Nd1 C11 C16 -54.8(4)
C21 Nd1 C11 C16 -169.7(4)
C3 Nd1 C11 C16 -84.5(4)
C31 Nd1 C11 C16 81.6(3)
O41 Nd1 C11 C12 50.3(4)
C33 Nd1 C11 C12 -87.3(3)
C1 Nd1 C11 C12 -173.0(3)
C5 Nd1 C11 C12 156.6(3)
C9 Nd1 C11 C12 114.5(4)
C4 Nd1 C11 C12 140.9(3)
C32 Nd1 C11 C12 -61.3(3)
C2 Nd1 C11 C12 -170.0(3)
C21 Nd1 C11 C12 75.1(3)
C3 Nd1 C11 C12 160.3(3)
C31 Nd1 C11 C12 -33.7(3)
O41 Nd1 C11 C9 -64.2(3)
C33 Nd1 C11 C9 158.2(3)
C1 Nd1 C11 C9 72.5(3)
C5 Nd1 C11 C9 42.1(3)
C4 Nd1 C11 C9 26.4(3)
C32 Nd1 C11 C9 -175.8(2)
C2 Nd1 C11 C9 75.5(3)
C21 Nd1 C11 C9 -39.4(2)
C3 Nd1 C11 C9 45.8(3)
C31 Nd1 C11 C9 -148.2(2)
C16 C11 C12 C13 2.4(6)
C9 C11 C12 C13 -176.3(4)
Nd1 C11 C12 C13 118.1(4)
C16 C11 C12 C22 177.4(4)
C9 C11 C12 C22 -1.3(5)
Nd1 C11 C12 C22 -66.9(3)
C16 C11 C12 Nd1 -115.7(4)
C9 C11 C12 Nd1 65.6(3)
O41 Nd1 C12 C13 97.4(4)
C33 Nd1 C12 C13 -21.8(4)
C1 Nd1 C12 C13 -107.5(3)
C5 Nd1 C12 C13 -137.7(3)
C9 Nd1 C12 C13 -152.2(4)
C4 Nd1 C12 C13 -161.5(3)
C32 Nd1 C12 C13 8.3(4)
C2 Nd1 C12 C13 -100.4(4)
C21 Nd1 C12 C13 166.9(4)
C11 Nd1 C12 C13 -114.9(5)
C3 Nd1 C12 C13 -148.4(4)
C31 Nd1 C12 C13 30.8(3)
O41 Nd1 C12 C22 -32.7(3)
C33 Nd1 C12 C22 -151.9(3)
C1 Nd1 C12 C22 122.4(3)
C5 Nd1 C12 C22 92.2(3)
C9 Nd1 C12 C22 77.7(3)
C4 Nd1 C12 C22 68.5(3)
C32 Nd1 C12 C22 -121.7(3)
C2 Nd1 C12 C22 129.6(3)
C21 Nd1 C12 C22 36.8(2)
C11 Nd1 C12 C22 115.1(4)
C3 Nd1 C12 C22 81.6(4)
C31 Nd1 C12 C22 -99.2(3)
O41 Nd1 C12 C11 -147.8(3)
C33 Nd1 C12 C11 93.0(3)
C1 Nd1 C12 C11 7.3(3)
C5 Nd1 C12 C11 -22.8(3)
C9 Nd1 C12 C11 -37.4(3)
C4 Nd1 C12 C11 -46.6(3)
C32 Nd1 C12 C11 123.2(3)
C2 Nd1 C12 C11 14.5(4)
C21 Nd1 C12 C11 -78.3(3)
C3 Nd1 C12 C11 -33.5(4)
C31 Nd1 C12 C11 145.7(3)
C22 C12 C13 C14 -175.2(4)
C11 C12 C13 C14 -1.5(6)
Nd1 C12 C13 C14 85.1(4)
C12 C13 C14 C15 0.8(6)
C13 C14 C15 C16 -1.1(6)
C13 C14 C15 C17 178.9(4)
C14 C15 C16 C11 2.1(7)
C17 C15 C16 C11 -177.9(4)
C12 C11 C16 C15 -2.7(6)
C9 C11 C16 C15 175.6(4)
Nd1 C11 C16 C15 -94.9(4)
C16 C15 C17 C20 -112.1(5)
C14 C15 C17 C20 68.0(5)
C16 C15 C17 C18 8.2(6)
C14 C15 C17 C18 -171.8(4)
C16 C15 C17 C19 125.8(5)
C14 C15 C17 C19 -54.1(6)
C11 C9 C21 C26 173.9(4)
C6 C9 C21 C26 -16.5(8)
Nd1 C9 C21 C26 -111.7(5)
C11 C9 C21 C22 -3.6(5)
C6 C9 C21 C22 166.0(4)
Nd1 C9 C21 C22 70.8(3)
C11 C9 C21 Nd1 -74.5(3)
C6 C9 C21 Nd1 95.2(4)
O41 Nd1 C21 C26 -24.2(3)
C33 Nd1 C21 C26 -163.4(3)
C1 Nd1 C21 C26 101.4(3)
C5 Nd1 C21 C26 87.1(3)
C9 Nd1 C21 C26 130.9(5)
C4 Nd1 C21 C26 56.6(3)
C32 Nd1 C21 C26 -118.9(3)
C2 Nd1 C21 C26 79.5(4)
C11 Nd1 C21 C26 170.2(4)
C3 Nd1 C21 C26 51.7(4)
C31 Nd1 C21 C26 -104.7(3)
O41 Nd1 C21 C22 90.7(3)
C33 Nd1 C21 C22 -48.5(3)
C1 Nd1 C21 C22 -143.6(3)
C5 Nd1 C21 C22 -157.9(3)
C9 Nd1 C21 C22 -114.2(4)
C4 Nd1 C21 C22 171.5(3)
C32 Nd1 C21 C22 -4.0(3)
C2 Nd1 C21 C22 -165.6(3)
C11 Nd1 C21 C22 -74.8(3)
C3 Nd1 C21 C22 166.6(3)
C31 Nd1 C21 C22 10.3(3)
O41 Nd1 C21 C9 -155.1(3)
C33 Nd1 C21 C9 65.7(3)
C1 Nd1 C21 C9 -29.4(3)
C5 Nd1 C21 C9 -43.7(3)
C4 Nd1 C21 C9 -74.3(3)
C32 Nd1 C21 C9 110.2(3)
C2 Nd1 C21 C9 -51.4(3)
C11 Nd1 C21 C9 39.4(2)
C3 Nd1 C21 C9 -79.2(3)
C31 Nd1 C21 C9 124.5(3)
C13 C12 C22 C23 -1.2(8)
C11 C12 C22 C23 -175.4(4)
Nd1 C12 C22 C23 120.3(5)
C13 C12 C22 C21 173.2(4)
C11 C12 C22 C21 -1.0(5)
Nd1 C12 C22 C21 -65.4(3)
C13 C12 C22 Nd1 -121.4(5)
C11 C12 C22 Nd1 64.3(3)
C26 C21 C22 C23 0.0(6)
C9 C21 C22 C23 178.0(4)
Nd1 C21 C22 C23 -116.4(4)
C26 C21 C22 C12 -175.1(4)
C9 C21 C22 C12 2.9(5)
Nd1 C21 C22 C12 68.5(3)
C26 C21 C22 Nd1 116.5(4)
C9 C21 C22 Nd1 -65.5(3)
O41 Nd1 C22 C23 22.1(4)
C33 Nd1 C22 C23 -99.0(4)
C1 Nd1 C22 C23 159.2(4)
C5 Nd1 C22 C23 136.7(4)
C9 Nd1 C22 C23 152.6(5)
C4 Nd1 C22 C23 106.5(4)
C32 Nd1 C22 C23 -67.7(4)
C2 Nd1 C22 C23 140.1(4)
C21 Nd1 C22 C23 115.2(5)
C11 Nd1 C22 C23 -166.6(5)
C3 Nd1 C22 C23 96.7(4)
C31 Nd1 C22 C23 -55.1(4)
O41 Nd1 C22 C12 152.4(2)
C33 Nd1 C22 C12 31.2(3)
C1 Nd1 C22 C12 -70.6(3)
C5 Nd1 C22 C12 -93.1(3)
C9 Nd1 C22 C12 -77.1(3)
C4 Nd1 C22 C12 -123.3(3)
C32 Nd1 C22 C12 62.5(3)
C2 Nd1 C22 C12 -89.7(4)
C21 Nd1 C22 C12 -114.6(4)
C11 Nd1 C22 C12 -36.4(2)
C3 Nd1 C22 C12 -133.1(3)
C31 Nd1 C22 C12 75.1(2)
O41 Nd1 C22 C21 -93.1(3)
C33 Nd1 C22 C21 145.8(2)
C1 Nd1 C22 C21 44.0(3)
C5 Nd1 C22 C21 21.5(3)
C9 Nd1 C22 C21 37.4(2)
C4 Nd1 C22 C21 -8.7(3)
C32 Nd1 C22 C21 177.1(2)
C2 Nd1 C22 C21 24.9(4)
C11 Nd1 C22 C21 78.2(3)
C3 Nd1 C22 C21 -18.5(3)
C31 Nd1 C22 C21 -170.3(3)
C12 C22 C23 C24 172.1(4)
C21 C22 C23 C24 -1.7(6)
Nd1 C22 C23 C24 -88.1(5)
C22 C23 C24 C25 1.0(7)
C23 C24 C25 C26 1.5(7)
C23 C24 C25 C27 -174.9(4)
C24 C25 C26 C21 -3.2(6)
C27 C25 C26 C21 173.0(4)
C22 C21 C26 C25 2.5(6)
C9 C21 C26 C25 -174.9(4)
Nd1 C21 C26 C25 94.4(4)
C26 C25 C27 C29 -114.3(5)
C24 C25 C27 C29 61.9(5)
C26 C25 C27 C30 5.5(6)
C24 C25 C27 C30 -178.3(4)
C26 C25 C27 C28 126.5(5)
C24 C25 C27 C28 -57.2(6)
C35 Si1 C31 C32 107.7(5)
C36 Si1 C31 C32 -9.4(5)
C34 Si1 C31 C32 -133.1(5)
C35 Si1 C31 Nd1 -148.2(3)
C36 Si1 C31 Nd1 94.6(4)
C34 Si1 C31 Nd1 -29.1(4)
O41 Nd1 C31 C32 107.8(3)
C33 Nd1 C31 C32 -24.5(3)
C1 Nd1 C31 C32 -20.7(4)
C5 Nd1 C31 C32 -52.1(7)
C9 Nd1 C31 C32 -128.0(3)
C4 Nd1 C31 C32 86.3(5)
C2 Nd1 C31 C32 17.1(3)
C21 Nd1 C31 C32 -158.5(3)
C11 Nd1 C31 C32 -109.1(3)
C3 Nd1 C31 C32 54.2(4)
O41 Nd1 C31 Si1 -17.2(3)
C33 Nd1 C31 Si1 -149.6(4)
C1 Nd1 C31 Si1 -145.7(3)
C5 Nd1 C31 Si1 -177.1(5)
C9 Nd1 C31 Si1 107.0(3)
C4 Nd1 C31 Si1 -38.7(6)
C32 Nd1 C31 Si1 -125.0(5)
C2 Nd1 C31 Si1 -107.9(3)
C21 Nd1 C31 Si1 76.5(3)
C11 Nd1 C31 Si1 125.9(3)
C3 Nd1 C31 Si1 -70.8(4)
Si1 C31 C32 C33 -169.2(4)
Nd1 C31 C32 C33 54.1(5)
Si1 C31 C32 Nd1 136.7(4)
O41 Nd1 C32 C31 -69.0(3)
C33 Nd1 C32 C31 138.1(4)
C1 Nd1 C32 C31 165.6(3)
C5 Nd1 C32 C31 164.2(3)
C9 Nd1 C32 C31 74.5(3)
C4 Nd1 C32 C31 -142.8(3)
C2 Nd1 C32 C31 -166.2(3)
C21 Nd1 C32 C31 29.6(4)
C11 Nd1 C32 C31 77.6(3)
C3 Nd1 C32 C31 -140.5(3)
O41 Nd1 C32 C33 152.9(3)
C1 Nd1 C32 C33 27.5(3)
C5 Nd1 C32 C33 26.1(4)
C9 Nd1 C32 C33 -63.7(3)
C4 Nd1 C32 C33 79.0(3)
C2 Nd1 C32 C33 55.7(3)
C21 Nd1 C32 C33 -108.6(3)
C11 Nd1 C32 C33 -60.5(3)
C3 Nd1 C32 C33 81.3(3)
C31 Nd1 C32 C33 -138.1(4)
C31 C32 C33 Si2 167.2(4)
Nd1 C32 C33 Si2 -134.7(3)
C31 C32 C33 Nd1 -58.1(5)
C38 Si2 C33 C32 -78.6(4)
C39 Si2 C33 C32 163.0(4)
C37 Si2 C33 C32 39.9(5)
C38 Si2 C33 Nd1 176.6(3)
C39 Si2 C33 Nd1 58.2(4)
C37 Si2 C33 Nd1 -64.9(3)
O41 Nd1 C33 C32 -30.1(3)
C1 Nd1 C33 C32 -154.8(3)
C5 Nd1 C33 C32 -163.3(2)
C9 Nd1 C33 C32 136.3(3)
C4 Nd1 C33 C32 -131.9(3)
C2 Nd1 C33 C32 -124.9(3)
C21 Nd1 C33 C32 104.4(3)
C11 Nd1 C33 C32 123.9(3)
C3 Nd1 C33 C32 -110.6(3)
C31 Nd1 C33 C32 22.7(2)
O41 Nd1 C33 Si2 91.2(3)
C1 Nd1 C33 Si2 -33.6(3)
C5 Nd1 C33 Si2 -42.0(3)
C9 Nd1 C33 Si2 -102.4(3)
C4 Nd1 C33 Si2 -10.6(4)
C32 Nd1 C33 Si2 121.2(4)
C2 Nd1 C33 Si2 -3.7(3)
C21 Nd1 C33 Si2 -134.3(3)
C11 Nd1 C33 Si2 -114.9(3)
C3 Nd1 C33 Si2 10.6(3)
C31 Nd1 C33 Si2 144.0(4)
C33 Nd1 O41 C45 167.5(4)
C1 Nd1 O41 C45 -90.6(4)
C5 Nd1 O41 C45 -58.0(4)
C9 Nd1 O41 C45 1.9(4)
C4 Nd1 O41 C45 -61.0(4)
C32 Nd1 O41 C45 152.9(4)
C2 Nd1 O41 C45 -107.2(4)
C21 Nd1 O41 C45 16.9(4)
C11 Nd1 O41 C45 35.4(5)
C3 Nd1 O41 C45 -89.7(4)
C31 Nd1 O41 C45 126.4(4)
C33 Nd1 O41 C42 -35.9(4)
C1 Nd1 O41 C42 66.0(4)
C5 Nd1 O41 C42 98.6(3)
C9 Nd1 O41 C42 158.5(3)
C4 Nd1 O41 C42 95.6(3)
C32 Nd1 O41 C42 -50.6(3)
C2 Nd1 O41 C42 49.3(4)
C21 Nd1 O41 C42 173.4(3)
C11 Nd1 O41 C42 -168.1(3)
C3 Nd1 O41 C42 66.8(3)
C31 Nd1 O41 C42 -77.1(3)
C45 O41 C42 C43 19.0(5)
Nd1 O41 C42 C43 -141.5(3)
O41 C42 C43 C44 -34.5(5)
C42 C43 C44 C45 36.6(6)
C42 O41 C45 C44 4.4(6)
Nd1 O41 C45 C44 163.3(3)
C43 C44 C45 O41 -25.7(7)
